data_2211150
loop_
_publ_author_name
'Nagarajan Vembu'
'Anthony Linden'
'Jean Lee'
'John G. Kelly'
'Kevin B. Nolan'
'Marc Devocelle'

_publ_section_title
;
 2-Amino-5-iodobenzohydroxamic acid: supramolecular aggregation through
 two-dimensional networks of N---H&#x00B7;&#x00B7;&#x00B7;O,
 O---H&#x00B7;&#x00B7;&#x00B7;N and C---H&#x00B7;&#x00B7;&#x00B7;O
 interactions
;
_journal_coeditor_code OB2080
_journal_issue 11
_journal_name_full 'Acta Crystallographica Section E'
_journal_page_first o5083
_journal_page_last o5085
_journal_paper_doi 10.1107/S1600536806042383
_journal_volume 62
_journal_year 2006
_chemical_formula_iupac 'C7 H7 I N2 O2'
_chemical_formula_moiety 'C7 H7 I N2 O2'
_chemical_formula_sum 'C7 H7 I N2 O2'
_chemical_formula_weight 278.05
_chemical_name_common '5-iodoanthranilichydroxamic acid'
_chemical_name_systematic
;
2-amino-5-iodobenzohydroxamic acid
;
_space_group_IT_number 14
_symmetry_cell_setting monoclinic
_symmetry_space_group_name_Hall '-P 2ybc'
_symmetry_space_group_name_H-M 'P 1 21/c 1'
_atom_sites_solution_hydrogens difmap
_atom_sites_solution_primary direct
_atom_sites_solution_secondary difmap
_audit_creation_method SHELXL97
_cell_angle_alpha 90.00
_cell_angle_beta 104.6614(19)
_cell_angle_gamma 90.00
_cell_formula_units_Z 4
_cell_length_a 13.5332(4)
_cell_length_b 4.8500(2)
_cell_length_c 13.2820(4)
_cell_measurement_reflns_used 67557
_cell_measurement_temperature 160.0(10)
_cell_measurement_theta_max 30.0
_cell_measurement_theta_min 2.0
_cell_volume 843.39(5)
_computing_cell_refinement 'DENZO--SMN (Otwinowski & Minor, 1997)'
_computing_data_collection 'COLLECT (Nonius, 2000)'
_computing_data_reduction 'DENZO--SMN and SCALEPACK (Otwinowski & Minor, 1997)'
_computing_molecular_graphics 'PLATON (Spek, 2003)'
_computing_publication_material SHELXL97
_computing_structure_refinement 'SHELXL97 (Sheldrick, 1997)'
_computing_structure_solution 'SHELXS97 (Sheldrick, 1997)'
_diffrn_ambient_temperature 160.0(10)
_diffrn_detector_area_resol_mean 9
_diffrn_measured_fraction_theta_full 0.999
_diffrn_measured_fraction_theta_max 0.999
_diffrn_measurement_device_type 'Nonius KappaCCD area-detector'
_diffrn_measurement_method '\f and \w'
_diffrn_radiation_monochromator 'horizontally mounted graphite crystal'
_diffrn_radiation_source 'Nonius FR590 sealed tube generator'
_diffrn_radiation_type 'Mo K\a'
_diffrn_radiation_wavelength 0.71073
_diffrn_reflns_av_R_equivalents 0.0570
_diffrn_reflns_av_sigmaI/netI 0.0249
_diffrn_reflns_limit_h_max 19
_diffrn_reflns_limit_h_min -19
_diffrn_reflns_limit_k_max 6
_diffrn_reflns_limit_k_min -6
_diffrn_reflns_limit_l_max 18
_diffrn_reflns_limit_l_min -18
_diffrn_reflns_number 22968
_diffrn_reflns_theta_full 30.02
_diffrn_reflns_theta_max 30.02
_diffrn_reflns_theta_min 3.11
_diffrn_standards_decay_% 0
_diffrn_standards_number 0
_exptl_absorpt_coefficient_mu 3.756
_exptl_absorpt_correction_T_max 0.773
_exptl_absorpt_correction_T_min 0.512
_exptl_absorpt_correction_type multi-scan
_exptl_absorpt_process_details '(SORTAV; Blessing, 1995, 1997)'
_exptl_crystal_colour colourless
_exptl_crystal_density_diffrn 2.190
_exptl_crystal_density_method 'not measured'
_exptl_crystal_description prism
_exptl_crystal_F_000 528
_exptl_crystal_size_max 0.18
_exptl_crystal_size_mid 0.18
_exptl_crystal_size_min 0.08
_refine_diff_density_max 2.178
_refine_diff_density_min -1.181
_refine_ls_extinction_coef 0.0189(12)
_refine_ls_extinction_expression Fc^*^=kFc[1+0.001xFc^2^\l^3^/sin(2\q)]^-1/4^
_refine_ls_extinction_method 'SHELXL97 (Sheldrick, 1997)'
_refine_ls_goodness_of_fit_ref 1.181
_refine_ls_hydrogen_treatment refall
_refine_ls_matrix_type full
_refine_ls_number_parameters 138
_refine_ls_number_reflns 2458
_refine_ls_number_restraints 0
_refine_ls_restrained_S_all 1.181
_refine_ls_R_factor_all 0.0463
_refine_ls_R_factor_gt 0.0369
_refine_ls_shift/su_max 0.001
_refine_ls_shift/su_mean 0.000
_refine_ls_structure_factor_coef Fsqd
_refine_ls_weighting_details 'w = 1/[\s^2^(Fo^2^)+(0.0534P)^2^+0.3155P] where P=(Fo^2^+2Fc^2^)/3'
_refine_ls_weighting_scheme calc
_refine_ls_wR_factor_gt 0.0853
_refine_ls_wR_factor_ref 0.0907
_reflns_number_gt 2084
_reflns_number_total 2458
_reflns_threshold_expression I>2\s(I)
_cod_data_source_file ob2080.cif
_cod_data_source_block I
_cod_database_code 2211150
_cod_database_fobs_code 2211150

loop_
_symmetry_equiv_pos_as_xyz
'x, y, z'
'-x, y+1/2, -z+1/2'
'-x, -y, -z'
'x, -y-1/2, z-1/2'

loop_
_atom_site_type_symbol
_atom_site_label
_atom_site_fract_x
_atom_site_fract_y
_atom_site_fract_z
_atom_site_U_iso_or_equiv
_atom_site_adp_type
_atom_site_calc_flag
_atom_site_occupancy
C C1 0.3334(2) 0.6155(6) 0.3337(2) 0.0205(5) Uani d 1
C C2 0.2717(2) 0.7521(7) 0.3890(2) 0.0223(5) Uani d 1
C C3 0.1660(2) 0.7087(7) 0.3591(3) 0.0256(6) Uani d 1
C C4 0.1216(2) 0.5382(7) 0.2753(2) 0.0255(6) Uani d 1
C C5 0.1838(2) 0.4073(7) 0.2215(2) 0.0227(6) Uani d 1
C C6 0.2887(2) 0.4446(6) 0.2502(2) 0.0215(6) Uani d 1
C C7 0.4463(2) 0.6624(6) 0.3619(2) 0.0197(6) Uani d 1
N N8 0.50113(18) 0.4420(6) 0.3552(2) 0.0237(5) Uani d 1
N N9 0.3137(2) 0.9087(6) 0.4775(2) 0.0259(5) Uani d 1
O O10 0.48448(17) 0.8926(5) 0.38795(19) 0.0265(5) Uani d 1
O O11 0.60607(16) 0.4718(5) 0.3671(2) 0.0296(5) Uani d 1
I I 0.119249(15) 0.16606(5) 0.090077(15) 0.02907(12) Uani d 1
H H3 0.127(3) 0.805(8) 0.393(4) 0.028(11) Uiso d 1
H H4 0.046(3) 0.511(7) 0.254(3) 0.015(8) Uiso d 1
H H6 0.329(3) 0.369(7) 0.212(3) 0.016(8) Uiso d 1
H H8 0.482(4) 0.263(11) 0.350(4) 0.039(12) Uiso d 1
H H9A 0.370(3) 0.974(8) 0.478(3) 0.022(9) Uiso d 1
H H9B 0.273(4) 1.031(10) 0.492(4) 0.043(12) Uiso d 1
H H11 0.629(3) 0.349(8) 0.422(4) 0.034(12) Uiso d 1

loop_
_atom_site_aniso_label
_atom_site_aniso_U_11
_atom_site_aniso_U_22
_atom_site_aniso_U_33
_atom_site_aniso_U_12
_atom_site_aniso_U_13
_atom_site_aniso_U_23
C1 0.0192(12) 0.0211(14) 0.0209(13) -0.0013(10) 0.0042(10) -0.0005(11)
C2 0.0245(14) 0.0223(13) 0.0202(13) 0.0008(12) 0.0058(11) 0.0001(12)
C3 0.0221(14) 0.0319(17) 0.0249(15) 0.0012(12) 0.0099(12) -0.0005(13)
C4 0.0207(13) 0.0313(17) 0.0249(14) -0.0004(12) 0.0065(11) 0.0004(13)
C5 0.0229(13) 0.0246(13) 0.0191(13) -0.0033(11) 0.0026(10) 0.0000(11)
C6 0.0211(12) 0.0223(15) 0.0224(13) -0.0017(11) 0.0079(10) -0.0016(11)
C7 0.0222(14) 0.0198(14) 0.0179(12) -0.0020(10) 0.0065(11) 0.0002(10)
N8 0.0176(11) 0.0222(14) 0.0319(13) -0.0017(10) 0.0074(10) -0.0011(11)
N9 0.0249(13) 0.0276(13) 0.0257(13) 0.0016(12) 0.0074(11) -0.0062(11)
O10 0.0250(11) 0.0216(10) 0.0307(12) -0.0037(9) 0.0028(9) -0.0037(9)
O11 0.0181(10) 0.0316(13) 0.0403(13) 0.0003(9) 0.0093(9) 0.0080(10)
I 0.02542(15) 0.03572(17) 0.02536(15) -0.00795(7) 0.00510(9) -0.00667(7)

loop_
_atom_type_symbol
_atom_type_description
_atom_type_scat_dispersion_real
_atom_type_scat_dispersion_imag
_atom_type_scat_source
C C 0.0033 0.0016
; International Tables for Crystallography (1992).
Vol. C, Tables 4.2.6.8 and 6.1.1.4
;
H H 0.0000 0.0000
; International Tables for Crystallography (1992).
Vol. C, Tables 4.2.6.8 and 6.1.1.4
;
I I 0.0061 0.0033
; International Tables for Crystallography (1992).
Vol. C, Tables 4.2.6.8 and 6.1.1.4
;
N N 0.0106 0.0060
; International Tables for Crystallography (1992).
Vol. C, Tables 4.2.6.8 and 6.1.1.4
;
O O -0.4742 1.8119
; International Tables for Crystallography (1992).
Vol. C, Tables 4.2.6.8 and 6.1.1.4
;

loop_
_geom_angle_atom_site_label_1
_geom_angle_atom_site_label_2
_geom_angle_atom_site_label_3
_geom_angle
C6 C1 C2 119.9(3)
C6 C1 C7 120.0(3)
C2 C1 C7 120.0(3)
N9 C2 C3 119.4(3)
N9 C2 C1 121.7(3)
C3 C2 C1 118.6(3)
C4 C3 C2 121.3(3)
C4 C3 H3 121(3)
C2 C3 H3 118(3)
C5 C4 C3 119.1(3)
C5 C4 H4 120.2(19)
C3 C4 H4 120.7(19)
C6 C5 C4 120.8(3)
C6 C5 I 118.9(2)
C4 C5 I 120.3(2)
C5 C6 C1 120.3(3)
C5 C6 H6 120(2)
C1 C6 H6 119(2)
O10 C7 N8 123.2(3)
O10 C7 C1 122.2(3)
N8 C7 C1 114.6(2)
C7 N8 O11 118.9(3)
C7 N8 H8 129(3)
O11 N8 H8 112(3)
C2 N9 H9A 113(3)
C2 N9 H9B 114(3)
H9A N9 H9B 112(4)
N8 O11 H11 99(3)

loop_
_geom_bond_atom_site_label_1
_geom_bond_atom_site_label_2
_geom_bond_distance
C1 C6 1.394(4)
C1 C2 1.410(4)
C1 C7 1.496(4)
C2 N9 1.394(4)
C2 C3 1.399(4)
C3 C4 1.395(5)
C3 H3 0.90(5)
C4 C5 1.388(4)
C4 H4 1.00(3)
C5 C6 1.386(4)
C5 I 2.100(3)
C6 H6 0.91(4)
C7 O10 1.242(4)
C7 N8 1.317(4)
N8 O11 1.396(3)
N8 H8 0.91(5)
N9 H9A 0.82(4)
N9 H9B 0.87(5)
O11 H11 0.93(4)

loop_
_geom_hbond_atom_site_label_D
_geom_hbond_atom_site_label_H
_geom_hbond_atom_site_label_A
_geom_hbond_site_symmetry_A
_geom_hbond_distance_DH
_geom_hbond_distance_HA
_geom_hbond_distance_DA
_geom_hbond_angle_DHA
_geom_hbond_publ_flag
N8 H8 O10 1_545 0.91(5) 1.86(5) 2.718(4) 157(4) yes
N9 H9A O10 . 0.82(4) 2.22(4) 2.855(4) 135(3) yes
N9 H9A O10 3_676 0.82(4) 2.39(4) 3.018(4) 134(3) yes
N9 H9B I 4_576 0.87(5) 3.09(5) 3.925(3) 163(4) yes
O11 H11 N9 3_666 0.93(4) 1.85(5) 2.777(4) 173(4) yes
C6 H6 O11 2_645 0.91(4) 2.46(4) 3.292(4) 152(3) yes

loop_
_geom_torsion_atom_site_label_1
_geom_torsion_atom_site_label_2
_geom_torsion_atom_site_label_3
_geom_torsion_atom_site_label_4
_geom_torsion
C6 C1 C2 N9 175.3(3)
C7 C1 C2 N9 -7.1(5)
C6 C1 C2 C3 0.9(5)
C7 C1 C2 C3 178.5(3)
N9 C2 C3 C4 -175.6(3)
C1 C2 C3 C4 -1.1(5)
C2 C3 C4 C5 0.6(5)
C3 C4 C5 C6 0.0(5)
C3 C4 C5 I -176.7(2)
C4 C5 C6 C1 -0.2(5)
I C5 C6 C1 176.6(2)
C2 C1 C6 C5 -0.3(5)
C7 C1 C6 C5 -177.9(3)
C6 C1 C7 O10 139.3(3)
C2 C1 C7 O10 -38.3(4)
C6 C1 C7 N8 -39.6(4)
C2 C1 C7 N8 142.8(3)
O10 C7 N8 O11 -6.9(4)
C1 C7 N8 O11 172.0(2)

loop_
_cod_related_entry_id
_cod_related_entry_database
_cod_related_entry_code
1 ChemSpider 9805246
